data_7031180
loop_
_publ_author_name
'Man, Man Lok'
'Zhou, Zhongyuan'
'Ng, Siu Man'
'Lau, Chak Po'

_publ_section_title
;
 Synthesis, characterization and reactivity of heterobimetallic complexes
 (?5-C5R5)Ru(CO)(&#xFFFD;-dppm)M(CO)2(?5-C5H5) (R = H, CH3; M = Mo, W).
 Interconversion of hydrogen/carbon dioxide and formic acid by these
 complexesElectronic supplementary information (ESI) available: Selected
 bond lengths and angles and ORTEP diagrams for complexes 2?4 and
 6&#xFFFD;Cl and discussion on the structure of 6&#xFFFD;Cl. See
 http://www.rsc.org/suppdata/dt/b3/b306835h/
;
_journal_issue 19
_journal_name_full 'Dalton Transactions'
_journal_page_first 3727
_journal_paper_doi 10.1039/b306835h
_journal_year 2003
_chemical_formula_moiety CpRu(CO)(dppm)W(CO)2Cp
_chemical_formula_sum 'C38 H32 O3 P2 Ru W'
_chemical_formula_weight 883.50
_chemical_name_systematic
;
?
;
_space_group_IT_number 15
_symmetry_cell_setting monoclinic
_symmetry_space_group_name_Hall '-C 2yc'
_symmetry_space_group_name_H-M 'C 1 2/c 1'
_atom_sites_solution_hydrogens geom
_atom_sites_solution_primary direct
_atom_sites_solution_secondary difmap
_audit_creation_method SHELXL-97
_cell_angle_alpha 90.00
_cell_angle_beta 98.901(11)
_cell_angle_gamma 90.00
_cell_formula_units_Z 8
_cell_length_a 15.181(8)
_cell_length_b 17.843(10)
_cell_length_c 24.543(13)
_cell_measurement_reflns_used 7585
_cell_measurement_temperature 294(2)
_cell_measurement_theta_max 27.5
_cell_measurement_theta_min 1
_cell_volume 6568(6)
_computing_cell_refinement 'Bruker SMART'
_computing_data_collection 'Bruker SMART'
_computing_data_reduction 'Bruker SHELXTL'
_computing_molecular_graphics 'Bruker SHELXTL'
_computing_publication_material 'Bruker SHELXTL'
_computing_structure_refinement 'SHELXL-97 (Sheldrick, 1997)'
_computing_structure_solution 'SHELXS-97 (Sheldrick, 1990)'
_diffrn_ambient_temperature 294(2)
_diffrn_measured_fraction_theta_full 0.972
_diffrn_measured_fraction_theta_max 0.972
_diffrn_measurement_device_type 'CCD area detector'
_diffrn_measurement_method 'phi and omega scans'
_diffrn_radiation_monochromator graphite
_diffrn_radiation_source 'fine-focus sealed tube'
_diffrn_radiation_type MoK\a
_diffrn_radiation_wavelength 0.71073
_diffrn_reflns_av_R_equivalents 0.2278
_diffrn_reflns_av_sigmaI/netI 0.1485
_diffrn_reflns_limit_h_max 19
_diffrn_reflns_limit_h_min -16
_diffrn_reflns_limit_k_max 23
_diffrn_reflns_limit_k_min -21
_diffrn_reflns_limit_l_max 20
_diffrn_reflns_limit_l_min -31
_diffrn_reflns_number 21041
_diffrn_reflns_theta_full 27.60
_diffrn_reflns_theta_max 27.60
_diffrn_reflns_theta_min 1.77
_exptl_absorpt_coefficient_mu 4.094
_exptl_absorpt_correction_T_max 0.6849
_exptl_absorpt_correction_T_min 0.5603
_exptl_absorpt_correction_type empirical
_exptl_absorpt_process_details 'SADABS; Sheldrick 1996'
_exptl_crystal_colour red
_exptl_crystal_density_diffrn 1.787
_exptl_crystal_density_method 'not measured'
_exptl_crystal_description prism
_exptl_crystal_F_000 3456
_exptl_crystal_size_max 0.16
_exptl_crystal_size_mid 0.12
_exptl_crystal_size_min 0.10
_refine_diff_density_max 0.980
_refine_diff_density_min -0.947
_refine_diff_density_rms 0.352
_refine_ls_extinction_method none
_refine_ls_goodness_of_fit_ref 1.036
_refine_ls_hydrogen_treatment constr
_refine_ls_matrix_type full
_refine_ls_number_parameters 400
_refine_ls_number_reflns 7411
_refine_ls_number_restraints 21
_refine_ls_restrained_S_all 1.035
_refine_ls_R_factor_all 0.1240
_refine_ls_R_factor_gt 0.0801
_refine_ls_shift/su_max 0.009
_refine_ls_shift/su_mean 0.002
_refine_ls_structure_factor_coef Fsqd
_refine_ls_weighting_details 'calc w=1/[\s^2^(Fo^2^)+(0.1571P)^2^+41.1825P] where P=(Fo^2^+2Fc^2^)/3'
_refine_ls_weighting_scheme calc
_refine_ls_wR_factor_gt 0.2009
_refine_ls_wR_factor_ref 0.2189
_reflns_number_gt 5152
_reflns_number_total 7411
_reflns_threshold_expression >2sigma(I)
_cod_data_source_file b306835h.txt
_cod_data_source_block CpRu(CO)(dppm)W(CO)2Cp
_cod_depositor_comments
;
The following automatic conversions were performed:

'_symmetry_cell_setting' value 'Monoclinic' changed to 'monoclinic'
according to
/usr/data/users/saulius/automatic-downloads/retrospective/RSC/lib/dictionaries/cif_core.dic
dictionary named 'cif_core.dic' version 2.4.2 from 2011-04-26.

Automatic conversion script
Id: cif_fix_values 2281 2013-09-26 08:29:07Z andrius 
;
_cod_original_sg_symbol_H-M C2/c
_cod_database_code 7031180

loop_
_symmetry_equiv_pos_as_xyz
'x, y, z'
'-x, y, -z+1/2'
'x+1/2, y+1/2, z'
'-x+1/2, y+1/2, -z+1/2'
'-x, -y, -z'
'x, -y, z-1/2'
'-x+1/2, -y+1/2, -z'
'x+1/2, -y+1/2, z-1/2'

loop_
_atom_site_label
_atom_site_type_symbol
_atom_site_fract_x
_atom_site_fract_y
_atom_site_fract_z
_atom_site_U_iso_or_equiv
_atom_site_adp_type
_atom_site_occupancy
_atom_site_symmetry_multiplicity
_atom_site_calc_flag
_atom_site_refinement_flags
W1 W 0.369527(9) 0.540701(9) 0.880814(5) 0.03225(4) Uani 1 1 d .
Ru1 Ru 0.22667(2) 0.442266(18) 0.916588(11) 0.03468(8) Uani 1 1 d .
P1 P 0.24662(5) 0.60186(5) 0.82298(3) 0.0272(2) Uani 1 1 d .
P2 P 0.11510(6) 0.51754(6) 0.87744(3) 0.0286(2) Uani 1 1 d .
O1 O 0.4438(3) 0.7024(2) 0.89806(15) 0.0751(12) Uani 1 1 d .
O2 O 0.3484(2) 0.58336(14) 1.00102(4) 0.0673(11) Uani 1 1 d D
O3 O 0.2306(2) 0.3786(2) 0.80450(12) 0.0622(10) Uani 1 1 d .
C1 C 0.4188(2) 0.46614(12) 0.81226(11) 0.0578(14) Uani 1 1 d D
H1A H 0.3843 0.4561 0.7758 0.069 Uiso 1 1 calc R
C2 C 0.47582(17) 0.52774(16) 0.82505(9) 0.0621(12) Uani 1 1 d D
H2A H 0.4923 0.5650 0.7991 0.075 Uiso 1 1 calc R
C3 C 0.5171(2) 0.51665(15) 0.87968(9) 0.0656(16) Uani 1 1 d D
H3A H 0.5668 0.5464 0.8987 0.079 Uiso 1 1 calc R
C4 C 0.48194(18) 0.45206(13) 0.90090(12) 0.0674(15) Uani 1 1 d D
H4A H 0.5022 0.4301 0.9373 0.081 Uiso 1 1 calc R
C5 C 0.4238(2) 0.41796(17) 0.85798(8) 0.05210(16) Uani 1 1 d D
H5A H 0.3952 0.3685 0.8610 0.063 Uiso 1 1 d .
C6 C 0.4109(3) 0.6426(3) 0.89082(19) 0.05936(17) Uani 1 1 d .
C7 C 0.3472(3) 0.56412(16) 0.95455(4) 0.0483(12) Uani 1 1 d D
C8 C 0.31290(18) 0.39438(13) 0.99198(11) 0.0836(16) Uani 1 1 d D
H8A H 0.3774 0.4013 1.0023 0.100 Uiso 1 1 calc R
C9 C 0.27015(13) 0.33579(16) 0.95945(15) 0.0772(16) Uani 1 1 d D
H9A H 0.3001 0.2942 0.9437 0.093 Uiso 1 1 calc R
C10 C 0.17717(14) 0.34320(15) 0.95801(13) 0.0739(17) Uani 1 1 d D
H10A H 0.1317 0.3077 0.9412 0.089 Uiso 1 1 calc R
C11 C 0.16174(17) 0.40727(13) 0.98886(11) 0.0707(15) Uani 1 1 d D
H11A H 0.1038 0.4244 0.9969 0.085 Uiso 1 1 calc R
C12 C 0.24552(13) 0.4383(2) 1.00996(15) 0.0677(16) Uani 1 1 d D
H12A H 0.2555 0.4818 1.0345 0.081 Uiso 1 1 calc R
C13 C 0.2333(2) 0.4088(2) 0.84845(14) 0.0360(9) Uani 1 1 d .
C14 C 0.2718(2) 0.6203(2) 0.75293(12) 0.0349(10) Uani 1 1 d .
C15 C 0.2277(4) 0.5850(4) 0.70662(15) 0.0692(17) Uani 1 1 d .
H15A H 0.1853 0.5483 0.7100 0.083 Uiso 1 1 calc R
C16 C 0.2472(4) 0.6046(4) 0.65449(15) 0.079(2) Uani 1 1 d .
H16A H 0.2168 0.5819 0.6230 0.095 Uiso 1 1 calc R
C17 C 0.3146(4) 0.6599(3) 0.65012(16) 0.0728(16) Uani 1 1 d .
H17A H 0.3276 0.6738 0.6157 0.087 Uiso 1 1 calc R
C18 C 0.3579(3) 0.6909(3) 0.69563(16) 0.0637(14) Uani 1 1 d .
H18A H 0.4032 0.7253 0.6934 0.076 Uiso 1 1 calc R
C19 C 0.3353(3) 0.6714(3) 0.74777(15) 0.0542(12) Uani 1 1 d .
H19A H 0.3651 0.6946 0.7793 0.065 Uiso 1 1 calc R
C20 C 0.2084(2) 0.6963(2) 0.83962(14) 0.0349(9) Uani 1 1 d .
C21 C 0.1584(3) 0.7400(2) 0.80062(17) 0.0438(11) Uani 1 1 d .
H21A H 0.1466 0.7228 0.7645 0.053 Uiso 1 1 calc R
C22 C 0.1249(3) 0.8089(3) 0.8131(2) 0.0658(15) Uani 1 1 d .
H22A H 0.0891 0.8367 0.7863 0.079 Uiso 1 1 calc R
C23 C 0.1461(3) 0.8355(3) 0.8667(2) 0.0741(15) Uani 1 1 d .
H23A H 0.1274 0.8830 0.8755 0.089 Uiso 1 1 calc R
C24 C 0.1948(2) 0.7918(3) 0.90725(17) 0.0500(11) Uani 1 1 d .
H24A H 0.2060 0.8085 0.9436 0.060 Uiso 1 1 calc R
C25 C 0.2262(2) 0.7242(2) 0.89326(14) 0.0383(9) Uani 1 1 d .
H25A H 0.2605 0.6956 0.9203 0.046 Uiso 1 1 calc R
C26 C 0.0755(2) 0.5987(2) 0.91266(13) 0.0309(8) Uani 1 1 d .
C27 C 0.1088(3) 0.6131(3) 0.96760(15) 0.0470(12) Uani 1 1 d .
H27A H 0.1534 0.5827 0.9861 0.056 Uiso 1 1 calc R
C28 C 0.0758(3) 0.6728(3) 0.99531(17) 0.0553(14) Uani 1 1 d .
H28A H 0.0964 0.6808 1.0326 0.066 Uiso 1 1 calc R
C29 C 0.0148(3) 0.7182(3) 0.96803(19) 0.0695(15) Uani 1 1 d .
H29A H -0.0050 0.7591 0.9863 0.083 Uiso 1 1 calc R
C30 C -0.0203(3) 0.7061(3) 0.91245(19) 0.0572(13) Uani 1 1 d .
H30A H -0.0638 0.7375 0.8939 0.069 Uiso 1 1 calc R
C31 C 0.0121(3) 0.6456(2) 0.88617(17) 0.0484(11) Uani 1 1 d .
H31A H -0.0101 0.6367 0.8493 0.058 Uiso 1 1 calc R
C32 C 0.0119(3) 0.4652(2) 0.85936(16) 0.0399(11) Uani 1 1 d .
C33 C 0.0091(3) 0.4096(3) 0.8222(2) 0.0720(14) Uani 1 1 d .
H33A H 0.0588 0.4009 0.8052 0.086 Uiso 1 1 calc R
C34 C -0.0678(3) 0.3635(3) 0.8080(2) 0.0676(15) Uani 1 1 d .
H34A H -0.0694 0.3277 0.7803 0.081 Uiso 1 1 calc R
C35 C -0.1396(3) 0.3720(3) 0.83547(17) 0.0533(13) Uani 1 1 d .
H35A H -0.1895 0.3414 0.8280 0.064 Uiso 1 1 calc R
C36 C -0.1340(3) 0.4291(4) 0.87532(18) 0.0697(17) Uani 1 1 d .
H36A H -0.1816 0.4372 0.8943 0.084 Uiso 1 1 calc R
C37 C -0.0609(3) 0.4717(3) 0.88622(16) 0.0460(11) Uani 1 1 d .
H37A H -0.0592 0.5080 0.9136 0.055 Uiso 1 1 calc R
C38 C 0.1380(2) 0.5538(2) 0.81038(13) 0.0312(9) Uani 1 1 d .
H38A H 0.1398 0.5129 0.7846 0.037 Uiso 1 1 calc R
H38B H 0.0916 0.5886 0.7949 0.037 Uiso 1 1 calc R

loop_
_atom_site_aniso_label
_atom_site_aniso_U_11
_atom_site_aniso_U_22
_atom_site_aniso_U_33
_atom_site_aniso_U_23
_atom_site_aniso_U_13
_atom_site_aniso_U_12
W1 0.02893(6) 0.04361(8) 0.02545(6) -0.00655(5) 0.00810(5) 0.00816(6)
Ru1 0.04001(13) 0.04063(15) 0.02653(11) 0.00674(11) 0.01506(9) 0.01263(13)
P1 0.0292(3) 0.0347(4) 0.0197(3) -0.0034(3) 0.0096(3) 0.0030(4)
P2 0.0276(3) 0.0359(4) 0.0236(3) -0.0029(3) 0.0086(3) 0.0050(4)
O1 0.079(2) 0.0548(19) 0.094(2) -0.0257(18) 0.0223(18) -0.027(2)
O2 0.085(2) 0.090(2) 0.0275(13) -0.0165(14) 0.0106(13) 0.023(2)
O3 0.0649(18) 0.075(2) 0.0467(14) -0.0213(14) 0.0096(13) 0.0181(18)
C1 0.057(2) 0.075(3) 0.045(2) -0.0243(19) 0.0181(16) 0.005(2)
C2 0.0720(17) 0.066(3) 0.0650(17) -0.0132(18) 0.0615(11) 0.007(2)
C3 0.0222(15) 0.097(4) 0.082(3) -0.008(3) 0.0202(15) 0.014(2)
C4 0.0491(19) 0.092(3) 0.067(3) 0.020(2) 0.0257(17) 0.048(2)
C5 0.052(3) 0.049(3) 0.056(3) -0.0099(17) 0.0127(15) 0.0387(17)
C6 0.044(3) 0.072(2) 0.066(3) -0.025(2) 0.0207(16) -0.017(2)
C7 0.051(2) 0.049(2) 0.043(2) -0.0059(18) 0.0002(17) 0.022(2)
C8 0.062(2) 0.148(4) 0.0403(19) 0.049(2) 0.0090(17) 0.073(2)
C9 0.117(4) 0.062(2) 0.058(2) 0.031(2) 0.027(2) 0.063(2)
C10 0.097(3) 0.055(3) 0.079(3) 0.029(2) 0.042(2) 0.007(3)
C11 0.084(2) 0.095(3) 0.0423(16) 0.0381(19) 0.0389(15) 0.008(3)
C12 0.099(3) 0.072(3) 0.0358(19) 0.021(2) 0.023(2) 0.030(3)
C13 0.0385(15) 0.0325(17) 0.0425(15) 0.0093(14) 0.0234(11) 0.0161(16)
C14 0.0399(16) 0.055(2) 0.0106(12) -0.0016(14) 0.0077(11) 0.0045(18)
C15 0.091(3) 0.098(4) 0.0230(16) -0.016(2) 0.0222(17) -0.027(3)
C16 0.083(3) 0.142(5) 0.0147(16) -0.003(2) 0.0146(17) -0.019(4)
C17 0.110(3) 0.083(3) 0.0353(17) 0.017(2) 0.0409(17) 0.024(3)
C18 0.094(3) 0.059(3) 0.0490(18) -0.0065(19) 0.0475(15) -0.020(2)
C19 0.087(3) 0.047(2) 0.0359(16) -0.0089(16) 0.0343(15) -0.014(2)
C20 0.0323(13) 0.0356(18) 0.0421(15) 0.0058(15) 0.0221(11) 0.0084(16)
C21 0.0391(18) 0.039(2) 0.055(2) 0.0083(18) 0.0124(15) -0.0003(19)
C22 0.056(2) 0.058(3) 0.091(3) 0.018(2) 0.0343(19) 0.023(2)
C23 0.0514(19) 0.041(2) 0.142(3) -0.025(2) 0.0522(18) 0.011(2)
C24 0.0346(14) 0.046(2) 0.078(2) -0.0239(18) 0.0364(13) -0.0081(18)
C25 0.0287(13) 0.0389(19) 0.0531(17) -0.0137(16) 0.0243(11) -0.0100(16)
C26 0.0289(13) 0.0314(17) 0.0368(14) -0.0013(14) 0.0185(10) 0.0037(15)
C27 0.051(2) 0.060(3) 0.0316(17) -0.0093(17) 0.0115(14) -0.012(2)
C28 0.056(2) 0.072(3) 0.0413(18) -0.017(2) 0.0178(15) 0.003(2)
C29 0.082(3) 0.068(3) 0.069(2) -0.018(2) 0.0429(18) -0.038(2)
C30 0.050(2) 0.052(2) 0.072(3) 0.001(2) 0.0159(18) 0.031(2)
C31 0.0511(19) 0.052(2) 0.0437(19) 0.0008(18) 0.0134(15) 0.0324(19)
C32 0.0361(18) 0.043(2) 0.0394(19) -0.0052(16) 0.0012(15) -0.0119(18)
C33 0.055(2) 0.068(3) 0.104(3) -0.048(2) 0.0468(17) -0.028(2)
C34 0.073(3) 0.065(3) 0.073(2) -0.029(2) 0.0383(19) -0.021(3)
C35 0.047(2) 0.066(3) 0.049(2) 0.010(2) 0.0115(16) -0.013(2)
C36 0.068(2) 0.091(4) 0.058(2) -0.006(2) 0.0340(18) -0.028(3)
C37 0.0470(18) 0.050(2) 0.0458(19) -0.0038(18) 0.0219(14) -0.010(2)
C38 0.0385(16) 0.0379(19) 0.0186(13) -0.0015(13) 0.0087(11) 0.0017(16)

loop_
_atom_type_symbol
_atom_type_description
_atom_type_scat_dispersion_real
_atom_type_scat_dispersion_imag
_atom_type_scat_source
C C 0.0033 0.0016 'International Tables Vol C Tables 4.2.6.8 and 6.1.1.4'
H H 0.0000 0.0000 'International Tables Vol C Tables 4.2.6.8 and 6.1.1.4'
O O 0.0106 0.0060 'International Tables Vol C Tables 4.2.6.8 and 6.1.1.4'
P P 0.1023 0.0942 'International Tables Vol C Tables 4.2.6.8 and 6.1.1.4'
Ru Ru -1.2594 0.8363 'International Tables Vol C Tables 4.2.6.8 and 6.1.1.4'
W W -0.8490 6.8722 'International Tables Vol C Tables 4.2.6.8 and 6.1.1.4'

loop_
_geom_angle_atom_site_label_1
_geom_angle_atom_site_label_2
_geom_angle_atom_site_label_3
_geom_angle
C6 W1 C7 77.18(17)
C6 W1 C2 85.71(16)
C7 W1 C2 145.44(13)
C6 W1 C3 82.98(16)
C7 W1 C3 111.41(12)
C2 W1 C3 35.78(8)
C6 W1 C4 113.64(15)
C7 W1 C4 100.21(12)
C2 W1 C4 59.62(10)
C3 W1 C4 35.46(9)
C6 W1 C1 119.37(16)
C7 W1 C1 155.45(10)
C2 W1 C1 35.19(9)
C3 W1 C1 57.66(9)
C4 W1 C1 57.53(10)
C6 W1 P1 81.73(14)
C7 W1 P1 102.72(10)
C2 W1 P1 104.24(7)
C3 W1 P1 138.17(6)
C4 W1 P1 154.83(7)
C1 W1 P1 97.86(8)
C6 W1 C5 139.68(17)
C7 W1 C5 121.54(10)
C2 W1 C5 58.36(10)
C3 W1 C5 57.39(10)
C4 W1 C5 34.21(9)
C1 W1 C5 34.08(7)
P1 W1 C5 121.84(6)
C6 W1 Ru1 138.18(15)
C7 W1 Ru1 67.50(11)
C2 W1 Ru1 136.07(7)
C3 W1 Ru1 129.99(7)
C4 W1 Ru1 94.54(8)
C1 W1 Ru1 101.57(7)
P1 W1 Ru1 84.83(4)
C5 W1 Ru1 80.09(8)
C13 Ru1 C9 95.83(15)
C13 Ru1 C10 103.47(15)
C9 Ru1 C10 37.03(8)
C13 Ru1 C11 137.59(14)
C9 Ru1 C11 61.52(11)
C10 Ru1 C11 36.76(9)
C13 Ru1 P2 86.99(12)
C9 Ru1 P2 149.20(6)
C10 Ru1 P2 112.51(7)
C11 Ru1 P2 96.29(8)
C13 Ru1 C8 121.89(13)
C9 Ru1 C8 36.67(9)
C10 Ru1 C8 61.33(10)
C11 Ru1 C8 61.21(10)
P2 Ru1 C8 150.96(7)
C13 Ru1 C12 156.39(14)
C9 Ru1 C12 60.85(13)
C10 Ru1 C12 60.82(12)
C11 Ru1 C12 36.41(9)
P2 Ru1 C12 114.71(7)
C8 Ru1 C12 36.35(9)
C13 Ru1 W1 77.09(12)
C9 Ru1 W1 117.39(7)
C10 Ru1 W1 154.31(6)
C11 Ru1 W1 144.33(6)
P2 Ru1 W1 93.18(5)
C8 Ru1 W1 96.12(8)
C12 Ru1 W1 109.12(7)
C38 P1 C14 103.61(15)
C38 P1 C20 99.10(17)
C14 P1 C20 99.22(18)
C38 P1 W1 118.50(12)
C14 P1 W1 111.97(12)
C20 P1 W1 121.38(11)
C32 P2 C26 100.82(18)
C32 P2 C38 103.65(17)
C26 P2 C38 105.26(17)
C32 P2 Ru1 111.06(14)
C26 P2 Ru1 123.24(11)
C38 P2 Ru1 110.79(12)
C2 C1 C5 110.2(2)
C2 C1 W1 69.58(15)
C5 C1 W1 76.07(17)
C2 C1 H1A 124.8
C5 C1 H1A 124.8
W1 C1 H1A 124.8
C3 C2 C1 105.8(2)
C3 C2 W1 72.18(17)
C1 C2 W1 75.22(17)
C3 C2 H2A 126.6
C1 C2 H2A 126.6
W1 C2 H2A 126.6
C2 C3 C4 109.3(2)
C2 C3 W1 72.04(17)
C4 C3 W1 73.75(17)
C2 C3 H3A 125.2
C4 C3 H3A 125.2
W1 C3 H3A 125.2
C3 C4 C5 108.0(2)
C3 C4 W1 70.80(16)
C5 C4 W1 77.29(17)
C3 C4 H4A 125.6
C5 C4 H4A 125.6
W1 C4 H4A 125.6
C4 C5 C1 106.5(2)
C4 C5 W1 68.50(16)
C1 C5 W1 69.85(16)
C4 C5 H5A 124.1
C1 C5 H5A 129.3
W1 C5 H5A 128.0
O1 C6 W1 174.1(4)
O2 C7 W1 168.4(3)
C9 C8 C12 107.2(2)
C9 C8 Ru1 70.11(16)
C12 C8 Ru1 71.97(17)
C9 C8 H8A 126.3
C12 C8 H8A 126.3
Ru1 C8 H8A 126.3
C8 C9 C10 108.4(2)
C8 C9 Ru1 73.22(16)
C10 C9 Ru1 71.68(16)
C8 C9 H9A 125.7
C10 C9 H9A 125.7
Ru1 C9 H9A 125.7
C11 C10 C9 108.1(2)
C11 C10 Ru1 72.39(16)
C9 C10 Ru1 71.30(17)
C11 C10 H10A 125.9
C9 C10 H10A 125.9
Ru1 C10 H10A 125.9
C12 C11 C10 107.5(2)
C12 C11 Ru1 72.54(19)
C10 C11 Ru1 70.86(17)
C12 C11 H11A 126.2
C10 C11 H11A 126.2
Ru1 C11 H11A 126.2
C11 C12 C8 108.8(3)
C11 C12 Ru1 71.05(18)
C8 C12 Ru1 71.68(18)
C11 C12 H12A 125.6
C8 C12 H12A 125.6
Ru1 C12 H12A 125.6
O3 C13 Ru1 171.2(3)
C19 C14 C15 119.6(4)
C19 C14 P1 117.5(3)
C15 C14 P1 122.8(3)
C14 C15 C16 119.7(5)
C14 C15 H15A 120.2
C16 C15 H15A 120.2
C15 C16 C17 119.5(4)
C15 C16 H16A 120.3
C17 C16 H16A 120.3
C18 C17 C16 119.3(4)
C18 C17 H17A 120.3
C16 C17 H17A 120.3
C17 C18 C19 120.0(5)
C17 C18 H18A 120.0
C19 C18 H18A 120.0
C14 C19 C18 121.8(4)
C14 C19 H19A 119.1
C18 C19 H19A 119.1
C21 C20 C25 117.5(4)
C21 C20 P1 121.6(3)
C25 C20 P1 120.8(3)
C20 C21 C22 122.3(4)
C20 C21 H21A 118.8
C22 C21 H21A 118.8
C21 C22 C23 118.4(4)
C21 C22 H22A 120.8
C23 C22 H22A 120.8
C24 C23 C22 120.5(5)
C24 C23 H23A 119.8
C22 C23 H23A 119.8
C25 C24 C23 119.1(4)
C25 C24 H24A 120.4
C23 C24 H24A 120.4
C24 C25 C20 122.0(3)
C24 C25 H25A 119.0
C20 C25 H25A 119.0
C31 C26 C27 118.3(4)
C31 C26 P2 121.3(3)
C27 C26 P2 120.5(3)
C26 C27 C28 120.7(4)
C26 C27 H27A 119.7
C28 C27 H27A 119.7
C29 C28 C27 119.5(4)
C29 C28 H28A 120.2
C27 C28 H28A 120.2
C28 C29 C30 121.7(5)
C28 C29 H29A 119.1
C30 C29 H29A 119.1
C31 C30 C29 117.6(4)
C31 C30 H30A 121.2
C29 C30 H30A 121.2
C26 C31 C30 122.1(4)
C26 C31 H31A 118.9
C30 C31 H31A 118.9
C33 C32 C37 116.3(4)
C33 C32 P2 118.7(3)
C37 C32 P2 124.4(3)
C32 C33 C34 122.1(5)
C32 C33 H33A 119.0
C34 C33 H33A 119.0
C35 C34 C33 119.8(5)
C35 C34 H34A 120.1
C33 C34 H34A 120.1
C34 C35 C36 117.1(4)
C34 C35 H35A 121.5
C36 C35 H35A 121.5
C37 C36 C35 120.7(5)
C37 C36 H36A 119.7
C35 C36 H36A 119.7
C36 C37 C32 123.9(4)
C36 C37 H37A 118.0
C32 C37 H37A 118.0
P1 C38 P2 107.46(16)
P1 C38 H38A 110.2
P2 C38 H38A 110.2
P1 C38 H38B 110.2
P2 C38 H38B 110.2
H38A C38 H38B 108.5

loop_
_geom_bond_atom_site_label_1
_geom_bond_atom_site_label_2
_geom_bond_distance
W1 C6 1.926(6)
W1 C7 1.9373(19)
W1 C2 2.283(3)
W1 C3 2.285(3)
W1 C4 2.323(3)
W1 C1 2.356(3)
W1 P1 2.4223(12)
W1 C5 2.436(3)
W1 Ru1 3.0246(11)
Ru1 C13 1.793(4)
Ru1 C9 2.222(3)
Ru1 C10 2.227(3)
Ru1 C11 2.247(3)
Ru1 P2 2.2565(12)
Ru1 C8 2.262(3)
Ru1 C12 2.266(4)
P1 C38 1.841(4)
P1 C14 1.847(3)
P1 C20 1.849(4)
P2 C32 1.819(4)
P2 C26 1.834(4)
P2 C38 1.851(4)
O1 C6 1.180(7)
O2 C7 1.1887(17)
O3 C13 1.201(5)
C1 C2 1.404(3)
C1 C5 1.406(3)
C1 H1A 0.9800
C2 C3 1.403(3)
C2 H2A 0.9800
C3 C4 1.404(4)
C3 H3A 0.9800
C4 C5 1.404(3)
C4 H4A 0.9800
C5 H5A 0.9910
C8 C9 1.411(4)
C8 C12 1.413(4)
C8 H8A 0.9800
C9 C10 1.413(3)
C9 H9A 0.9800
C10 C11 1.411(4)
C10 H10A 0.9800
C11 C12 1.410(3)
C11 H11A 0.9800
C12 H12A 0.9800
C14 C19 1.348(6)
C14 C15 1.379(6)
C15 C16 1.401(6)
C15 H15A 0.9300
C16 C17 1.437(9)
C16 H16A 0.9300
C17 C18 1.326(6)
C17 H17A 0.9300
C18 C19 1.419(6)
C18 H18A 0.9300
C19 H19A 0.9300
C20 C21 1.369(5)
C20 C25 1.394(5)
C21 C22 1.382(7)
C21 H21A 0.9300
C22 C23 1.389(7)
C22 H22A 0.9300
C23 C24 1.385(6)
C23 H23A 0.9300
C24 C25 1.361(6)
C24 H24A 0.9300
C25 H25A 0.9300
C26 C31 1.362(5)
C26 C27 1.389(5)
C27 C28 1.398(7)
C27 H27A 0.9300
C28 C29 1.331(7)
C28 H28A 0.9300
C29 C30 1.403(6)
C29 H29A 0.9300
C30 C31 1.387(7)
C30 H30A 0.9300
C31 H31A 0.9300
C32 C33 1.344(7)
C32 C37 1.377(6)
C33 C34 1.426(7)
C33 H33A 0.9300
C34 C35 1.376(7)
C34 H34A 0.9300
C35 C36 1.405(8)
C35 H35A 0.9300
C36 C37 1.338(7)
C36 H36A 0.9300
C37 H37A 0.9300
C38 H38A 0.9700
C38 H38B 0.9700

loop_
_geom_torsion_atom_site_label_1
_geom_torsion_atom_site_label_2
_geom_torsion_atom_site_label_3
_geom_torsion_atom_site_label_4
_geom_torsion
C6 W1 Ru1 C13 145.5(2)
C7 W1 Ru1 C13 -179.93(15)
C2 W1 Ru1 C13 -31.20(14)
C3 W1 Ru1 C13 -80.24(14)
C4 W1 Ru1 C13 -80.75(14)
C1 W1 Ru1 C13 -22.99(13)
P1 W1 Ru1 C13 74.00(12)
C5 W1 Ru1 C13 -49.62(13)
C6 W1 Ru1 C9 -124.6(2)
C7 W1 Ru1 C9 -90.01(14)
C2 W1 Ru1 C9 58.72(13)
C3 W1 Ru1 C9 9.68(12)
C4 W1 Ru1 C9 9.17(12)
C1 W1 Ru1 C9 66.93(12)
P1 W1 Ru1 C9 163.92(10)
C5 W1 Ru1 C9 40.30(11)
C6 W1 Ru1 C10 -120.2(3)
C7 W1 Ru1 C10 -85.6(2)
C2 W1 Ru1 C10 63.1(2)
C3 W1 Ru1 C10 14.1(2)
C4 W1 Ru1 C10 13.6(2)
C1 W1 Ru1 C10 71.3(2)
P1 W1 Ru1 C10 168.29(18)
C5 W1 Ru1 C10 44.68(19)
C6 W1 Ru1 C11 -46.1(2)
C7 W1 Ru1 C11 -11.50(15)
C2 W1 Ru1 C11 137.23(14)
C3 W1 Ru1 C11 88.19(14)
C4 W1 Ru1 C11 87.68(13)
C1 W1 Ru1 C11 145.44(13)
P1 W1 Ru1 C11 -117.57(12)
C5 W1 Ru1 C11 118.81(12)
C6 W1 Ru1 P2 59.3(2)
C7 W1 Ru1 P2 93.88(11)
C2 W1 Ru1 P2 -117.38(9)
C3 W1 Ru1 P2 -166.42(8)
C4 W1 Ru1 P2 -166.93(7)
C1 W1 Ru1 P2 -109.17(8)
P1 W1 Ru1 P2 -12.19(3)
C5 W1 Ru1 P2 -135.80(6)
C6 W1 Ru1 C8 -93.2(2)
C7 W1 Ru1 C8 -58.56(12)
C2 W1 Ru1 C8 90.18(11)
C3 W1 Ru1 C8 41.13(10)
C4 W1 Ru1 C8 40.62(10)
C1 W1 Ru1 C8 98.38(10)
P1 W1 Ru1 C8 -164.63(7)
C5 W1 Ru1 C8 71.76(8)
C6 W1 Ru1 C12 -58.3(2)
C7 W1 Ru1 C12 -23.66(13)
C2 W1 Ru1 C12 125.08(12)
C3 W1 Ru1 C12 76.03(11)
C4 W1 Ru1 C12 75.53(11)
C1 W1 Ru1 C12 133.28(11)
P1 W1 Ru1 C12 -129.73(9)
C5 W1 Ru1 C12 106.66(10)
C6 W1 P1 C38 -156.10(19)
C7 W1 P1 C38 -81.33(16)
C2 W1 P1 C38 120.50(15)
C3 W1 P1 C38 134.24(16)
C4 W1 P1 C38 73.9(2)
C1 W1 P1 C38 85.19(15)
C5 W1 P1 C38 59.15(16)
Ru1 W1 P1 C38 -15.81(13)
C6 W1 P1 C14 83.4(2)
C7 W1 P1 C14 158.15(17)
C2 W1 P1 C14 -0.02(16)
C3 W1 P1 C14 13.72(18)
C4 W1 P1 C14 -46.7(2)
C1 W1 P1 C14 -35.33(16)
C5 W1 P1 C14 -61.37(17)
Ru1 W1 P1 C14 -136.33(14)
C6 W1 P1 C20 -33.3(2)
C7 W1 P1 C20 41.50(17)
C2 W1 P1 C20 -116.67(16)
C3 W1 P1 C20 -102.93(17)
C4 W1 P1 C20 -163.3(2)
C1 W1 P1 C20 -151.98(15)
C5 W1 P1 C20 -178.02(16)
Ru1 W1 P1 C20 107.02(14)
C13 Ru1 P2 C32 77.01(19)
C9 Ru1 P2 C32 -19.3(2)
C10 Ru1 P2 C32 -26.34(17)
C11 Ru1 P2 C32 -60.56(16)
C8 Ru1 P2 C32 -97.5(2)
C12 Ru1 P2 C32 -93.36(17)
W1 Ru1 P2 C32 153.89(15)
C13 Ru1 P2 C26 -163.45(18)
C9 Ru1 P2 C26 100.2(2)
C10 Ru1 P2 C26 93.20(17)
C11 Ru1 P2 C26 58.98(16)
C8 Ru1 P2 C26 22.1(2)
C12 Ru1 P2 C26 26.18(17)
W1 Ru1 P2 C26 -86.57(14)
C13 Ru1 P2 C38 -37.62(17)
C9 Ru1 P2 C38 -134.0(2)
C10 Ru1 P2 C38 -140.96(15)
C11 Ru1 P2 C38 -175.19(14)
C8 Ru1 P2 C38 147.91(18)
C12 Ru1 P2 C38 152.01(15)
W1 Ru1 P2 C38 39.26(13)
C6 W1 C1 C2 18.7(2)
C7 W1 C1 C2 -109.6(3)
C3 W1 C1 C2 -39.80(14)
C4 W1 C1 C2 -82.08(17)
P1 W1 C1 C2 103.60(14)
C5 W1 C1 C2 -118.1(2)
Ru1 W1 C1 C2 -170.11(13)
C6 W1 C1 C5 136.8(2)
C7 W1 C1 C5 8.6(4)
C2 W1 C1 C5 118.1(2)
C3 W1 C1 C5 78.33(18)
C4 W1 C1 C5 36.04(17)
P1 W1 C1 C5 -138.27(17)
Ru1 W1 C1 C5 -51.98(18)
C5 C1 C2 C3 0.4(3)
W1 C1 C2 C3 66.2(2)
C5 C1 C2 W1 -65.8(2)
C6 W1 C2 C3 83.9(2)
C7 W1 C2 C3 24.0(3)
C4 W1 C2 C3 -36.73(15)
C1 W1 C2 C3 -112.3(2)
P1 W1 C2 C3 164.28(14)
C5 W1 C2 C3 -76.85(16)
Ru1 W1 C2 C3 -98.29(15)
C6 W1 C2 C1 -163.72(19)
C7 W1 C2 C1 136.35(19)
C3 W1 C2 C1 112.3(2)
C4 W1 C2 C1 75.60(16)
P1 W1 C2 C1 -83.39(15)
C5 W1 C2 C1 35.49(14)
Ru1 W1 C2 C1 14.04(18)
C1 C2 C3 C4 -3.5(3)
W1 C2 C3 C4 64.8(2)
C1 C2 C3 W1 -68.3(2)
C6 W1 C3 C2 -92.4(2)
C7 W1 C3 C2 -165.64(17)
C4 W1 C3 C2 117.2(2)
C1 W1 C3 C2 39.12(15)
P1 W1 C3 C2 -23.2(2)
C5 W1 C3 C2 79.78(16)
Ru1 W1 C3 C2 116.34(14)
C6 W1 C3 C4 150.4(2)
C7 W1 C3 C4 77.15(18)
C2 W1 C3 C4 -117.2(2)
C1 W1 C3 C4 -78.09(17)
P1 W1 C3 C4 -140.40(14)
C5 W1 C3 C4 -37.43(15)
Ru1 W1 C3 C4 -0.87(17)
C2 C3 C4 C5 5.3(3)
W1 C3 C4 C5 69.0(2)
C2 C3 C4 W1 -63.7(2)
C6 W1 C4 C3 -32.4(2)
C7 W1 C4 C3 -112.74(17)
C2 W1 C4 C3 37.07(14)
C1 W1 C4 C3 78.49(16)
P1 W1 C4 C3 91.83(19)
C5 W1 C4 C3 114.4(2)
Ru1 W1 C4 C3 179.33(13)
C6 W1 C4 C5 -146.8(2)
C7 W1 C4 C5 132.86(19)
C2 W1 C4 C5 -77.33(18)
C3 W1 C4 C5 -114.4(2)
C1 W1 C4 C5 -35.91(16)
P1 W1 C4 C5 -22.6(3)
Ru1 W1 C4 C5 64.93(17)
C3 C4 C5 C1 -4.9(3)
W1 C4 C5 C1 59.8(2)
C3 C4 C5 W1 -64.7(2)
C2 C1 C5 C4 2.8(4)
W1 C1 C5 C4 -58.9(2)
C2 C1 C5 W1 61.7(2)
C6 W1 C5 C4 50.9(3)
C7 W1 C5 C4 -57.8(2)
C2 W1 C5 C4 81.36(19)
C3 W1 C5 C4 38.84(16)
C1 W1 C5 C4 118.0(3)
P1 W1 C5 C4 168.92(14)
Ru1 W1 C5 C4 -113.57(17)
C6 W1 C5 C1 -67.1(3)
C7 W1 C5 C1 -175.83(19)
C2 W1 C5 C1 -36.65(16)
C3 W1 C5 C1 -79.17(18)
C4 W1 C5 C1 -118.0(3)
P1 W1 C5 C1 50.9(2)
Ru1 W1 C5 C1 128.42(17)
C7 W1 C6 O1 99(4)
C2 W1 C6 O1 -51(4)
C3 W1 C6 O1 -15(4)
C4 W1 C6 O1 3(4)
C1 W1 C6 O1 -62(4)
P1 W1 C6 O1 -156(4)
C5 W1 C6 O1 -25(4)
Ru1 W1 C6 O1 131(4)
C6 W1 C7 O2 -46.8(12)
C2 W1 C7 O2 15.4(13)
C3 W1 C7 O2 30.3(12)
C4 W1 C7 O2 65.3(12)
C1 W1 C7 O2 88.6(12)
P1 W1 C7 O2 -125.1(12)
C5 W1 C7 O2 94.3(12)
Ru1 W1 C7 O2 156.1(13)
C13 Ru1 C8 C9 -50.5(2)
C10 Ru1 C8 C9 37.89(16)
C11 Ru1 C8 C9 80.03(17)
P2 Ru1 C8 C9 122.95(16)
C12 Ru1 C8 C9 116.7(2)
W1 Ru1 C8 C9 -129.12(16)
C13 Ru1 C8 C12 -167.2(2)
C9 Ru1 C8 C12 -116.7(2)
C10 Ru1 C8 C12 -78.78(18)
C11 Ru1 C8 C12 -36.63(16)
P2 Ru1 C8 C12 6.3(2)
W1 Ru1 C8 C12 114.21(16)
C12 C8 C9 C10 -0.7(4)
Ru1 C8 C9 C10 -63.5(2)
C12 C8 C9 Ru1 62.8(2)
C13 Ru1 C9 C8 138.79(19)
C10 Ru1 C9 C8 -116.5(3)
C11 Ru1 C9 C8 -79.12(18)
P2 Ru1 C9 C8 -127.30(16)
C12 Ru1 C9 C8 -37.34(16)
W1 Ru1 C9 C8 60.32(18)
C13 Ru1 C9 C10 -104.7(2)
C11 Ru1 C9 C10 37.41(17)
P2 Ru1 C9 C10 -10.8(3)
C8 Ru1 C9 C10 116.5(3)
C12 Ru1 C9 C10 79.19(18)
W1 Ru1 C9 C10 176.85(15)
C8 C9 C10 C11 1.0(4)
Ru1 C9 C10 C11 -63.5(2)
C8 C9 C10 Ru1 64.5(2)
C13 Ru1 C10 C11 -161.45(17)
C9 Ru1 C10 C11 116.8(2)
P2 Ru1 C10 C11 -69.10(15)
C8 Ru1 C10 C11 79.33(16)
C12 Ru1 C10 C11 37.57(14)
W1 Ru1 C10 C11 110.38(18)
C13 Ru1 C10 C9 81.7(2)
C11 Ru1 C10 C9 -116.8(2)
P2 Ru1 C10 C9 174.06(16)
C8 Ru1 C10 C9 -37.51(17)
C12 Ru1 C10 C9 -79.27(19)
W1 Ru1 C10 C9 -6.5(3)
C9 C10 C11 C12 -1.0(4)
Ru1 C10 C11 C12 -63.7(2)
C9 C10 C11 Ru1 62.8(2)
C13 Ru1 C11 C12 143.6(2)
C9 Ru1 C11 C12 78.57(18)
C10 Ru1 C11 C12 116.3(2)
P2 Ru1 C11 C12 -124.00(17)
C8 Ru1 C11 C12 36.57(16)
W1 Ru1 C11 C12 -19.6(2)
C13 Ru1 C11 C10 27.3(2)
C9 Ru1 C11 C10 -37.68(14)
P2 Ru1 C11 C10 119.74(13)
C8 Ru1 C11 C10 -79.68(15)
C12 Ru1 C11 C10 -116.3(2)
W1 Ru1 C11 C10 -135.84(12)
C10 C11 C12 C8 0.6(4)
Ru1 C11 C12 C8 -62.1(2)
C10 C11 C12 Ru1 62.6(2)
C9 C8 C12 C11 0.1(4)
Ru1 C8 C12 C11 61.7(2)
C9 C8 C12 Ru1 -61.6(2)
C13 Ru1 C12 C11 -90.2(3)
C9 Ru1 C12 C11 -80.58(18)
C10 Ru1 C12 C11 -37.93(15)
P2 Ru1 C12 C11 65.11(18)
C8 Ru1 C12 C11 -118.2(3)
W1 Ru1 C12 C11 168.06(14)
C13 Ru1 C12 C8 28.0(4)
C9 Ru1 C12 C8 37.67(15)
C10 Ru1 C12 C8 80.31(18)
C11 Ru1 C12 C8 118.2(3)
P2 Ru1 C12 C8 -176.65(13)
W1 Ru1 C12 C8 -73.70(17)
C9 Ru1 C13 O3 53(2)
C10 Ru1 C13 O3 16(2)
C11 Ru1 C13 O3 -1(2)
P2 Ru1 C13 O3 -97(2)
C8 Ru1 C13 O3 80(2)
C12 Ru1 C13 O3 61(2)
W1 Ru1 C13 O3 169(2)
C38 P1 C14 C19 163.3(3)
C20 P1 C14 C19 61.5(4)
W1 P1 C14 C19 -67.9(4)
C38 P1 C14 C15 -15.7(4)
C20 P1 C14 C15 -117.5(4)
W1 P1 C14 C15 113.1(4)
C19 C14 C15 C16 -2.3(8)
P1 C14 C15 C16 176.8(4)
C14 C15 C16 C17 1.6(9)
C15 C16 C17 C18 0.8(9)
C16 C17 C18 C19 -2.4(8)
C15 C14 C19 C18 0.6(7)
P1 C14 C19 C18 -178.5(4)
C17 C18 C19 C14 1.8(8)
C38 P1 C20 C21 -67.6(3)
C14 P1 C20 C21 37.9(4)
W1 P1 C20 C21 160.8(3)
C38 P1 C20 C25 109.3(3)
C14 P1 C20 C25 -145.2(3)
W1 P1 C20 C25 -22.3(3)
C25 C20 C21 C22 -1.0(6)
P1 C20 C21 C22 176.1(4)
C20 C21 C22 C23 2.7(7)
C21 C22 C23 C24 -4.0(7)
C22 C23 C24 C25 3.8(7)
C23 C24 C25 C20 -2.0(6)
C21 C20 C25 C24 0.6(6)
P1 C20 C25 C24 -176.4(3)
C32 P2 C26 C31 -60.3(4)
C38 P2 C26 C31 47.2(4)
Ru1 P2 C26 C31 175.5(3)
C32 P2 C26 C27 118.7(3)
C38 P2 C26 C27 -133.7(3)
Ru1 P2 C26 C27 -5.5(4)
C31 C26 C27 C28 2.0(6)
P2 C26 C27 C28 -177.0(4)
C26 C27 C28 C29 -3.0(7)
C27 C28 C29 C30 2.7(8)
C28 C29 C30 C31 -1.4(8)
C27 C26 C31 C30 -0.7(6)
P2 C26 C31 C30 178.3(4)
C29 C30 C31 C26 0.4(7)
C26 P2 C32 C33 165.5(4)
C38 P2 C32 C33 56.7(4)
Ru1 P2 C32 C33 -62.3(4)
C26 P2 C32 C37 -23.3(4)
C38 P2 C32 C37 -132.1(4)
Ru1 P2 C32 C37 108.9(4)
C37 C32 C33 C34 4.8(7)
P2 C32 C33 C34 176.7(4)
C32 C33 C34 C35 -4.6(8)
C33 C34 C35 C36 2.5(7)
C34 C35 C36 C37 -1.2(7)
C35 C36 C37 C32 1.7(8)
C33 C32 C37 C36 -3.5(7)
P2 C32 C37 C36 -174.9(4)
C14 P1 C38 P2 170.16(19)
C20 P1 C38 P2 -88.0(2)
W1 P1 C38 P2 45.4(2)
C32 P2 C38 P1 -175.52(19)
C26 P2 C38 P1 79.0(2)
Ru1 P2 C38 P1 -56.3(2)
